data_1545606
loop_
_publ_author_name
'Pedersen, Anders H.'
'Geoghegan, Blaise L.'
'Nichol, Gary S.'
'Lupton, David W.'
'Murray, Keith S.'
'Mart\'inez-Lillo, Jos\'e'
'Gass, Ian A.'
'Brechin, Euan K.'

_publ_section_title
;
 Hexahalorhenate(iv) salts of metal oxazolidine nitroxides.
;
_journal_issue 16
_journal_name_full 'Dalton transactions (Cambridge, England : 2003)'
_journal_page_first 5250
_journal_page_last 5259
_journal_paper_doi 10.1039/c7dt00752c
_journal_volume 46
_journal_year 2017
_chemical_formula_moiety 'Br6 Re, C30 H32 Cu N6 O4'
_chemical_formula_sum 'C30 H32 Br6 Cu N6 O4 Re'
_chemical_formula_weight 1269.81
_space_group_crystal_system triclinic
_space_group_IT_number 2
_space_group_name_Hall '-P 1'
_space_group_name_H-M_alt 'P -1'
_symmetry_space_group_name_Hall '-P 1'
_symmetry_space_group_name_H-M 'P -1'
_atom_sites_solution_hydrogens geom
_atom_sites_solution_primary iterative
_audit_creation_date 2016-04-08
_audit_creation_method
;
Olex2 1.2
(compiled 2016.02.19 svn.r3266 for OlexSys, GUI svn.r5155)
;
_audit_update_record
;
2017-02-24 deposited with the CCDC.
2017-03-20 downloaded from the CCDC.
;
_cell_angle_alpha 107.144(3)
_cell_angle_beta 100.370(2)
_cell_angle_gamma 93.917(2)
_cell_formula_units_Z 1
_cell_length_a 8.07321(20)
_cell_length_b 10.8110(4)
_cell_length_c 11.0629(4)
_cell_measurement_reflns_used 16223
_cell_measurement_temperature 120.00(10)
_cell_measurement_theta_max 30.9090
_cell_measurement_theta_min 3.3370
_cell_volume 899.99(5)
_computing_cell_refinement
;
CrysAlisPro, Agilent Technologies,
Version 1.171.37.35e (release 07-10-2014 CrysAlis171 .NET)
(compiled Oct  7 2014,17:20:27)
;
_computing_data_collection
;
CrysAlisPro, Agilent Technologies,
Version 1.171.37.35e (release 07-10-2014 CrysAlis171 .NET)
(compiled Oct  7 2014,17:20:27)
;
_computing_data_reduction
;
CrysAlisPro, Agilent Technologies,
Version 1.171.37.35e (release 07-10-2014 CrysAlis171 .NET)
(compiled Oct  7 2014,17:20:27)
;
_computing_molecular_graphics 'Olex2 (Dolomanov et al., 2009)'
_computing_publication_material 'Olex2 (Dolomanov et al., 2009)'
_computing_structure_refinement 'ShelXL (Sheldrick, 2015)'
_computing_structure_solution 'olex2.solve (Bourhis et al., 2015)'
_diffrn_ambient_environment N~2~
_diffrn_ambient_temperature 120.00(10)
_diffrn_detector 'CCD plate'
_diffrn_detector_area_resol_mean 5.1574
_diffrn_detector_type Atlas
_diffrn_measured_fraction_theta_full 0.999
_diffrn_measured_fraction_theta_max 0.956
_diffrn_measurement_details
;
#__ type_ start__ end____ width___ exp.time_
  1 omega  -83.00   13.00   1.0000   20.0000
omega____ theta____ kappa____ phi______ frames
    -      -13.2412  -57.0000    0.0000 96

#__ type_ start__ end____ width___ exp.time_
  2 omega  -83.00   13.00   1.0000   20.0000
omega____ theta____ kappa____ phi______ frames
    -      -13.2412  -57.0000  120.0000 96

#__ type_ start__ end____ width___ exp.time_
  3 omega  -40.00   57.00   1.0000   20.0000
omega____ theta____ kappa____ phi______ frames
    -      -13.2412   57.0000  -90.0000 97

#__ type_ start__ end____ width___ exp.time_
  4 omega  -17.00   89.00   1.0000   20.0000
omega____ theta____ kappa____ phi______ frames
    -       14.8037   77.0000   30.0000 106

#__ type_ start__ end____ width___ exp.time_
  5 omega   34.00  100.00   1.0000   20.0000
omega____ theta____ kappa____ phi______ frames
    -       14.8037 -178.0000  150.0000 66

#__ type_ start__ end____ width___ exp.time_
  6 omega   35.00  102.00   1.0000   20.0000
omega____ theta____ kappa____ phi______ frames
    -       14.8037  178.0000  120.0000 67

#__ type_ start__ end____ width___ exp.time_
  7 omega  -86.00    9.00   1.0000   20.0000
omega____ theta____ kappa____ phi______ frames
    -      -13.2412  -38.0000 -150.0000 95

#__ type_ start__ end____ width___ exp.time_
  8 omega  -40.00   57.00   1.0000   20.0000
omega____ theta____ kappa____ phi______ frames
    -      -13.2412   57.0000 -180.0000 97

#__ type_ start__ end____ width___ exp.time_
  9 omega  -20.00   55.00   1.0000   20.0000
omega____ theta____ kappa____ phi______ frames
    -       14.8037  -99.0000   30.0000 75

#__ type_ start__ end____ width___ exp.time_
 10 omega  -20.00   55.00   1.0000   20.0000
omega____ theta____ kappa____ phi______ frames
    -       14.8037  -99.0000  -60.0000 75

#__ type_ start__ end____ width___ exp.time_
 11 omega   34.00  100.00   1.0000   20.0000
omega____ theta____ kappa____ phi______ frames
    -       14.8037 -178.0000 -120.0000 66

#__ type_ start__ end____ width___ exp.time_
 12 omega  -20.00   27.00   1.0000   20.0000
omega____ theta____ kappa____ phi______ frames
    -      -13.2412  -99.0000  150.0000 47

#__ type_ start__ end____ width___ exp.time_
 13 omega  -20.00   55.00   1.0000   20.0000
omega____ theta____ kappa____ phi______ frames
    -       14.8037  -99.0000   90.0000 75

#__ type_ start__ end____ width___ exp.time_
 14 omega   -8.00   87.00   1.0000   20.0000
omega____ theta____ kappa____ phi______ frames
    -       14.8037   38.0000    0.0000 95

#__ type_ start__ end____ width___ exp.time_
 15 omega  -20.00   55.00   1.0000   20.0000
omega____ theta____ kappa____ phi______ frames
    -       14.8037  -99.0000 -120.0000 75

#__ type_ start__ end____ width___ exp.time_
 16 omega  -20.00   55.00   1.0000   20.0000
omega____ theta____ kappa____ phi______ frames
    -       14.8037  -99.0000  150.0000 75

#__ type_ start__ end____ width___ exp.time_
 17 omega   34.00  100.00   1.0000   20.0000
omega____ theta____ kappa____ phi______ frames
    -       14.8037 -178.0000   90.0000 66

#__ type_ start__ end____ width___ exp.time_
 18 omega  -20.00   55.00   1.0000   20.0000
omega____ theta____ kappa____ phi______ frames
    -       14.8037  -99.0000  -30.0000 75

#__ type_ start__ end____ width___ exp.time_
 19 omega  -20.00   55.00   1.0000   20.0000
omega____ theta____ kappa____ phi______ frames
    -       14.8037  -99.0000    0.0000 75

#__ type_ start__ end____ width___ exp.time_
 20 omega  -58.00   37.00   1.0000   20.0000
omega____ theta____ kappa____ phi______ frames
    -       14.8037  -38.0000  -90.0000 95

#__ type_ start__ end____ width___ exp.time_
 21 omega  -20.00   55.00   1.0000   20.0000
omega____ theta____ kappa____ phi______ frames
    -       14.8037  -99.0000 -180.0000 75

#__ type_ start__ end____ width___ exp.time_
 22 omega  -72.00   52.00   1.0000   20.0000
omega____ theta____ kappa____ phi______ frames
    -       14.8037    0.0000 -180.0000 124
;
_diffrn_measurement_device 'four-circle diffractometer'
_diffrn_measurement_device_type 'SuperNova, Dual, Cu at zero, Atlas'
_diffrn_measurement_method '\w scans'
_diffrn_orient_matrix_UB_11 0.0291030000
_diffrn_orient_matrix_UB_12 -0.0317180000
_diffrn_orient_matrix_UB_13 0.0460406000
_diffrn_orient_matrix_UB_21 0.0751353000
_diffrn_orient_matrix_UB_22 -0.0095711000
_diffrn_orient_matrix_UB_23 -0.0244694000
_diffrn_orient_matrix_UB_31 0.0402565000
_diffrn_orient_matrix_UB_32 0.0607986000
_diffrn_orient_matrix_UB_33 0.0446209000
_diffrn_radiation_monochromator mirror
_diffrn_radiation_probe x-ray
_diffrn_radiation_type MoK\a
_diffrn_radiation_wavelength 0.71073
_diffrn_reflns_av_R_equivalents 0.1455
_diffrn_reflns_av_unetI/netI 0.0689
_diffrn_reflns_Laue_measured_fraction_full 0.999
_diffrn_reflns_Laue_measured_fraction_max 0.956
_diffrn_reflns_limit_h_max 11
_diffrn_reflns_limit_h_min -11
_diffrn_reflns_limit_k_max 15
_diffrn_reflns_limit_k_min -15
_diffrn_reflns_limit_l_max 16
_diffrn_reflns_limit_l_min -16
_diffrn_reflns_number 47495
_diffrn_reflns_point_group_measured_fraction_full 0.999
_diffrn_reflns_point_group_measured_fraction_max 0.956
_diffrn_reflns_theta_full 26.000
_diffrn_reflns_theta_max 31.173
_diffrn_reflns_theta_min 3.052
_diffrn_source 'SuperNova (Mo) X-ray Source'
_exptl_absorpt_coefficient_mu 10.655
_exptl_absorpt_correction_T_max 0.778
_exptl_absorpt_correction_T_min 0.198
_exptl_absorpt_correction_type gaussian
_exptl_absorpt_process_details
;
CrysAlisPro, Agilent Technologies,
Version 1.171.37.35e (release 07-10-2014 CrysAlis171 .NET)
(compiled Oct  7 2014,17:20:27)
Numerical absorption correction based on gaussian integration over
            a multifaceted crystal model
;
_exptl_crystal_colour brown
_exptl_crystal_colour_primary brown
_exptl_crystal_density_diffrn 2.343
_exptl_crystal_description plate
_exptl_crystal_F_000 600
_exptl_crystal_size_max 0.3183
_exptl_crystal_size_mid 0.1188
_exptl_crystal_size_min 0.0239
_refine_diff_density_max 3.100
_refine_diff_density_min -3.417
_refine_diff_density_rms 0.276
_refine_ls_extinction_method none
_refine_ls_goodness_of_fit_ref 1.025
_refine_ls_hydrogen_treatment constr
_refine_ls_matrix_type full
_refine_ls_number_parameters 222
_refine_ls_number_reflns 5554
_refine_ls_number_restraints 0
_refine_ls_restrained_S_all 1.025
_refine_ls_R_factor_all 0.0681
_refine_ls_R_factor_gt 0.0537
_refine_ls_shift/su_max 0.000
_refine_ls_shift/su_mean 0.000
_refine_ls_structure_factor_coef Fsqd
_refine_ls_weighting_details 'w=1/[\s^2^(Fo^2^)+(0.0687P)^2^+3.8789P] where P=(Fo^2^+2Fc^2^)/3'
_refine_ls_weighting_scheme calc
_refine_ls_wR_factor_gt 0.1277
_refine_ls_wR_factor_ref 0.1379
_reflns_Friedel_coverage 0.000
_reflns_number_gt 4607
_reflns_number_total 5554
_reflns_threshold_expression 'I > 2\s(I)'
_cod_data_source_file c7dt00752c2.cif
_cod_data_source_block eb16113_refinalized
_cod_depositor_comments 'Adding full bibliography for 1545597--1545607.cif.'
_cod_database_code 1545606
_chemical_oxdiff_formula 'C15 H16 Br6 Cu N3 O2 Re'
_chemical_oxdiff_usercomment '@ 120 K AHP346B'
_shelx_space_group_comment
;
The symmetry employed for this shelxl refinement is uniquely defined
by the following loop, which should always be used as a source of
symmetry information in preference to the above space-group names.
They are only intended as comments.
;
_reflns_odcompleteness_completeness 99.86
_reflns_odcompleteness_iscentric 1
_reflns_odcompleteness_theta 26.32
_olex2_refinement_description
;
1. Fixed Uiso
 At 1.2 times of:
  All C(H) groups, All C(H,H) groups
 At 1.5 times of:
  All C(H,H,H) groups
2.a Secondary CH2 refined with riding coordinates:
 C12(H12a,H12b)
2.b Aromatic/amide H refined with riding coordinates:
 C1(H1), C2(H2), C3(H3), C4(H4), C6(H6), C7(H7), C8(H8), C9(H9)
2.c Idealised Me refined as rotating group:
 C14(H14a,H14b,H14c), C15(H15a,H15b,H15c)
;
_shelx_shelxl_version_number 2014/7
_olex2_submission_special_instructions 'No special instructions were received'

loop_
_space_group_symop_operation_xyz
'x, y, z'
'-x, -y, -z'

loop_
_atom_site_label
_atom_site_type_symbol
_atom_site_fract_x
_atom_site_fract_y
_atom_site_fract_z
_atom_site_U_iso_or_equiv
_atom_site_adp_type
_atom_site_occupancy
_atom_site_site_symmetry_order
_atom_site_calc_flag
_atom_site_refinement_flags_posn
_atom_site_refinement_flags_adp
_atom_site_refinement_flags_occupancy
Re1 Re -0.5000 -0.5000 0.0000 0.01821(10) Uani 1 2 d S T P
Br1 Br -0.46200(8) -0.26054(6) 0.12214(6) 0.02617(15) Uani 1 1 d . . .
Br2 Br -0.22266(7) -0.52254(6) 0.13115(6) 0.02534(15) Uani 1 1 d . . .
Br3 Br -0.34740(8) -0.45492(7) -0.16548(6) 0.02886(16) Uani 1 1 d . . .
Cu1 Cu 0.0000 0.0000 0.5000 0.0190(2) Uani 1 2 d S T P
O1 O -0.2769(6) 0.0373(5) 0.4355(5) 0.0316(10) Uani 1 1 d . . .
O2 O -0.2227(6) 0.1369(5) 0.1711(5) 0.0351(11) Uani 1 1 d . . .
N1 N -0.0690(6) -0.1710(5) 0.5273(5) 0.0216(10) Uani 1 1 d . . .
N2 N 0.0006(6) -0.0863(5) 0.3120(5) 0.0225(10) Uani 1 1 d . . .
N3 N -0.2919(7) 0.0730(6) 0.3353(5) 0.0283(11) Uani 1 1 d . . .
C1 C -0.1946(9) -0.2592(6) 0.4433(7) 0.0299(14) Uani 1 1 d . . .
H1 H -0.2489 -0.2416 0.3697 0.036 Uiso 1 1 calc R . .
C2 C -0.2456(9) -0.3753(7) 0.4629(7) 0.0338(15) Uani 1 1 d . . .
H2 H -0.3319 -0.4355 0.4031 0.041 Uiso 1 1 calc R . .
C3 C -0.1660(10) -0.3998(7) 0.5723(7) 0.0351(15) Uani 1 1 d . . .
H3 H -0.2000 -0.4766 0.5879 0.042 Uiso 1 1 calc R . .
C4 C -0.0367(9) -0.3117(7) 0.6588(7) 0.0323(14) Uani 1 1 d . . .
H4 H 0.0189 -0.3284 0.7325 0.039 Uiso 1 1 calc R . .
C5 C 0.0092(8) -0.1970(6) 0.6337(6) 0.0265(13) Uani 1 1 d . . .
C6 C 0.0719(8) -0.1946(7) 0.2714(7) 0.0313(14) Uani 1 1 d . . .
H6 H 0.1231 -0.2312 0.3325 0.038 Uiso 1 1 calc R . .
C7 C 0.0734(9) -0.2548(7) 0.1432(7) 0.0335(15) Uani 1 1 d . . .
H7 H 0.1257 -0.3297 0.1187 0.040 Uiso 1 1 calc R . .
C8 C -0.0026(9) -0.2030(7) 0.0539(7) 0.0317(14) Uani 1 1 d . . .
H8 H -0.0033 -0.2423 -0.0331 0.038 Uiso 1 1 calc R . .
C9 C -0.0798(8) -0.0913(7) 0.0918(7) 0.0304(14) Uani 1 1 d . . .
H9 H -0.1329 -0.0545 0.0314 0.036 Uiso 1 1 calc R . .
C10 C -0.0753(8) -0.0360(7) 0.2226(6) 0.0258(13) Uani 1 1 d . . .
C11 C -0.1486(8) 0.0922(7) 0.2722(7) 0.0266(13) Uani 1 1 d . . .
C12 C -0.3997(11) 0.1356(11) 0.1625(9) 0.050(2) Uani 1 1 d . . .
H12A H -0.4601 0.0564 0.0977 0.060 Uiso 1 1 calc R . .
H12B H -0.4373 0.2099 0.1381 0.060 Uiso 1 1 calc R . .
C13 C -0.4349(8) 0.1422(7) 0.2960(7) 0.0306(14) Uani 1 1 d . . .
C14 C -0.4074(11) 0.2811(8) 0.3891(10) 0.053(2) Uani 1 1 d . . .
H14A H -0.4112 0.2786 0.4746 0.079 Uiso 1 1 calc GR . .
H14B H -0.4949 0.3286 0.3616 0.079 Uiso 1 1 calc GR . .
H14C H -0.2986 0.3234 0.3897 0.079 Uiso 1 1 calc GR . .
C15 C -0.6016(9) 0.0650(8) 0.2895(9) 0.0405(18) Uani 1 1 d . . .
H15A H -0.6087 -0.0219 0.2315 0.061 Uiso 1 1 calc GR . .
H15B H -0.6940 0.1067 0.2588 0.061 Uiso 1 1 calc GR . .
H15C H -0.6077 0.0610 0.3742 0.061 Uiso 1 1 calc GR . .

loop_
_atom_site_aniso_label
_atom_site_aniso_U_11
_atom_site_aniso_U_22
_atom_site_aniso_U_33
_atom_site_aniso_U_23
_atom_site_aniso_U_13
_atom_site_aniso_U_12
Re1 0.01730(16) 0.01943(17) 0.02050(16) 0.00606(12) 0.00880(11) 0.00784(12)
Br1 0.0269(3) 0.0203(3) 0.0296(3) 0.0039(2) 0.0064(2) 0.0082(2)
Br2 0.0226(3) 0.0285(3) 0.0256(3) 0.0068(2) 0.0060(2) 0.0127(2)
Br3 0.0282(3) 0.0360(4) 0.0296(3) 0.0142(3) 0.0163(2) 0.0089(3)
Cu1 0.0207(5) 0.0172(5) 0.0226(5) 0.0068(4) 0.0106(4) 0.0066(4)
O1 0.027(2) 0.041(3) 0.037(3) 0.020(2) 0.016(2) 0.012(2)
O2 0.032(2) 0.046(3) 0.037(3) 0.022(2) 0.013(2) 0.014(2)
N1 0.026(2) 0.019(2) 0.024(2) 0.0061(19) 0.014(2) 0.0081(19)
N2 0.021(2) 0.020(2) 0.028(2) 0.005(2) 0.011(2) 0.0046(19)
N3 0.024(3) 0.029(3) 0.032(3) 0.008(2) 0.008(2) 0.007(2)
C1 0.033(3) 0.026(3) 0.030(3) 0.002(3) 0.016(3) 0.001(3)
C2 0.039(4) 0.029(3) 0.031(3) 0.002(3) 0.017(3) -0.005(3)
C3 0.043(4) 0.024(3) 0.041(4) 0.007(3) 0.020(3) 0.004(3)
C4 0.032(3) 0.033(4) 0.036(3) 0.012(3) 0.014(3) 0.006(3)
C5 0.024(3) 0.026(3) 0.033(3) 0.009(3) 0.013(2) 0.007(2)
C6 0.026(3) 0.029(3) 0.042(4) 0.009(3) 0.018(3) 0.006(3)
C7 0.029(3) 0.030(3) 0.047(4) 0.009(3) 0.022(3) 0.011(3)
C8 0.030(3) 0.029(3) 0.034(3) 0.003(3) 0.016(3) 0.001(3)
C9 0.028(3) 0.033(4) 0.030(3) 0.007(3) 0.010(3) 0.004(3)
C10 0.020(3) 0.030(3) 0.029(3) 0.008(3) 0.012(2) 0.006(2)
C11 0.024(3) 0.027(3) 0.035(3) 0.015(3) 0.009(2) 0.011(2)
C12 0.037(4) 0.074(6) 0.053(5) 0.036(5) 0.012(4) 0.018(4)
C13 0.027(3) 0.031(3) 0.036(3) 0.011(3) 0.009(3) 0.013(3)
C14 0.043(4) 0.031(4) 0.079(6) 0.004(4) 0.012(4) 0.018(3)
C15 0.021(3) 0.037(4) 0.061(5) 0.010(4) 0.009(3) 0.007(3)

loop_
_atom_type_symbol
_atom_type_description
_atom_type_scat_dispersion_real
_atom_type_scat_dispersion_imag
_atom_type_scat_source
C C 0.0033 0.0016 'International Tables Vol C Tables 4.2.6.8 and 6.1.1.4'
H H 0.0000 0.0000 'International Tables Vol C Tables 4.2.6.8 and 6.1.1.4'
Br Br -0.2901 2.4595 'International Tables Vol C Tables 4.2.6.8 and 6.1.1.4'
Cu Cu 0.3201 1.2651 'International Tables Vol C Tables 4.2.6.8 and 6.1.1.4'
N N 0.0061 0.0033 'International Tables Vol C Tables 4.2.6.8 and 6.1.1.4'
O O 0.0106 0.0060 'International Tables Vol C Tables 4.2.6.8 and 6.1.1.4'
Re Re -1.0185 7.2310 'International Tables Vol C Tables 4.2.6.8 and 6.1.1.4'

loop_
_exptl_crystal_face_index_h
_exptl_crystal_face_index_k
_exptl_crystal_face_index_l
_exptl_crystal_face_perp_dist
_exptl_oxdiff_crystal_face_indexfrac_h
_exptl_oxdiff_crystal_face_indexfrac_k
_exptl_oxdiff_crystal_face_indexfrac_l
_exptl_oxdiff_crystal_face_x
_exptl_oxdiff_crystal_face_y
_exptl_oxdiff_crystal_face_z
-5 -4 0 0.1197 -5.0020 -3.9584 -0.0549 -0.0225 -0.3366 -0.4445
5 -1 -4 0.0460 4.9961 -0.9916 -3.9981 -0.0072 0.4827 -0.0376
-5 1 4 0.0728 -4.9961 0.9916 3.9981 0.0072 -0.4827 0.0376
-2 5 5 0.0960 -1.9929 4.9529 5.0474 0.0173 -0.3206 0.4461
5 3 -1 0.1090 5.0009 2.9700 -0.9562 0.0073 0.3707 0.3392
1 -5 4 0.0119 0.9902 -5.0193 3.9713 0.3709 0.0253 -0.0881
-1 5 -4 0.0119 -0.9902 5.0193 -3.9713 -0.3709 -0.0253 0.0881

loop_
_geom_angle_atom_site_label_1
_geom_angle_atom_site_label_2
_geom_angle_atom_site_label_3
_geom_angle
_geom_angle_site_symmetry_1
_geom_angle_site_symmetry_3
Br1 Re1 Br1 180.0 2_445 .
Br1 Re1 Br3 89.48(2) . 2_445
Br1 Re1 Br3 90.52(2) 2_445 2_445
Br1 Re1 Br3 89.48(2) 2_445 .
Br1 Re1 Br3 90.52(2) . .
Br2 Re1 Br1 89.92(2) 2_445 .
Br2 Re1 Br1 89.92(2) . 2_445
Br2 Re1 Br1 90.08(2) 2_445 2_445
Br2 Re1 Br1 90.08(2) . .
Br2 Re1 Br2 180.0 . 2_445
Br2 Re1 Br3 90.05(2) . 2_445
Br2 Re1 Br3 90.05(2) 2_445 .
Br2 Re1 Br3 89.95(2) . .
Br2 Re1 Br3 89.95(2) 2_445 2_445
Br3 Re1 Br3 180.0 . 2_445
O1 Cu1 O1 180.0(3) 2_556 .
N1 Cu1 O1 94.37(19) 2_556 2_556
N1 Cu1 O1 94.37(19) . .
N1 Cu1 O1 85.63(19) . 2_556
N1 Cu1 O1 85.63(19) 2_556 .
N1 Cu1 N1 180.0 . 2_556
N2 Cu1 O1 87.93(19) 2_556 2_556
N2 Cu1 O1 92.07(19) 2_556 .
N2 Cu1 O1 92.07(19) . 2_556
N2 Cu1 O1 87.93(19) . .
N2 Cu1 N1 92.8(2) . .
N2 Cu1 N1 92.8(2) 2_556 2_556
N2 Cu1 N1 87.2(2) 2_556 .
N2 Cu1 N1 87.2(2) . 2_556
N2 Cu1 N2 180.0(3) . 2_556
N3 O1 Cu1 110.6(4) . .
C11 O2 C12 111.1(5) . .
C1 N1 Cu1 121.7(5) . .
C1 N1 C5 118.7(6) . .
C5 N1 Cu1 119.6(4) . .
C6 N2 Cu1 122.5(5) . .
C6 N2 C10 117.7(6) . .
C10 N2 Cu1 119.8(4) . .
O1 N3 C11 123.8(5) . .
O1 N3 C13 122.2(5) . .
C11 N3 C13 111.0(5) . .
N1 C1 H1 119.0 . .
N1 C1 C2 122.1(7) . .
C2 C1 H1 119.0 . .
C1 C2 H2 120.7 . .
C3 C2 C1 118.6(7) . .
C3 C2 H2 120.7 . .
C2 C3 H3 119.8 . .
C4 C3 C2 120.4(7) . .
C4 C3 H3 119.8 . .
C3 C4 H4 120.8 . .
C3 C4 C5 118.4(7) . .
C5 C4 H4 120.8 . .
N1 C5 C4 121.9(6) . .
N1 C5 C11 116.7(6) . 2_556
C4 C5 C11 121.4(6) . 2_556
N2 C6 H6 118.4 . .
N2 C6 C7 123.2(7) . .
C7 C6 H6 118.4 . .
C6 C7 H7 120.7 . .
C8 C7 C6 118.6(6) . .
C8 C7 H7 120.7 . .
C7 C8 H8 120.0 . .
C7 C8 C9 120.1(6) . .
C9 C8 H8 120.0 . .
C8 C9 H9 121.0 . .
C10 C9 C8 117.9(7) . .
C10 C9 H9 121.0 . .
N2 C10 C9 122.5(6) . .
N2 C10 C11 116.7(5) . .
C9 C10 C11 120.7(6) . .
O2 C11 N3 103.5(5) . .
O2 C11 C5 109.6(5) . 2_556
O2 C11 C10 112.0(5) . .
N3 C11 C5 110.6(5) . 2_556
N3 C11 C10 111.0(5) . .
C5 C11 C10 110.1(5) 2_556 .
O2 C12 H12A 110.2 . .
O2 C12 H12B 110.2 . .
O2 C12 C13 107.6(6) . .
H12A C12 H12B 108.5 . .
C13 C12 H12A 110.2 . .
C13 C12 H12B 110.2 . .
N3 C13 C12 96.8(5) . .
N3 C13 C14 108.6(6) . .
N3 C13 C15 109.5(6) . .
C14 C13 C12 112.9(7) . .
C15 C13 C12 113.5(7) . .
C15 C13 C14 114.0(6) . .
C13 C14 H14A 109.5 . .
C13 C14 H14B 109.5 . .
C13 C14 H14C 109.5 . .
H14A C14 H14B 109.5 . .
H14A C14 H14C 109.5 . .
H14B C14 H14C 109.5 . .
C13 C15 H15A 109.5 . .
C13 C15 H15B 109.5 . .
C13 C15 H15C 109.5 . .
H15A C15 H15B 109.5 . .
H15A C15 H15C 109.5 . .
H15B C15 H15C 109.5 . .

loop_
_geom_bond_atom_site_label_1
_geom_bond_atom_site_label_2
_geom_bond_distance
_geom_bond_site_symmetry_2
Re1 Br1 2.5103(6) .
Re1 Br1 2.5103(6) 2_445
Re1 Br2 2.5082(6) 2_445
Re1 Br2 2.5082(6) .
Re1 Br3 2.5224(6) .
Re1 Br3 2.5224(6) 2_445
Cu1 O1 2.321(5) .
Cu1 O1 2.321(5) 2_556
Cu1 N1 2.017(5) 2_556
Cu1 N1 2.017(5) .
Cu1 N2 2.014(5) .
Cu1 N2 2.014(5) 2_556
O1 N3 1.266(7) .
O2 C11 1.400(8) .
O2 C12 1.414(9) .
N1 C1 1.344(8) .
N1 C5 1.347(8) .
N2 C6 1.334(8) .
N2 C10 1.340(9) .
N3 C11 1.487(8) .
N3 C13 1.487(8) .
C1 H1 0.9300 .
C1 C2 1.383(10) .
C2 H2 0.9300 .
C2 C3 1.372(11) .
C3 H3 0.9300 .
C3 C4 1.371(10) .
C4 H4 0.9300 .
C4 C5 1.389(10) .
C5 C11 1.530(9) 2_556
C6 H6 0.9300 .
C6 C7 1.377(10) .
C7 H7 0.9300 .
C7 C8 1.350(11) .
C8 H8 0.9300 .
C8 C9 1.386(10) .
C9 H9 0.9300 .
C9 C10 1.385(9) .
C10 C11 1.534(9) .
C11 C5 1.530(9) 2_556
C12 H12A 0.9700 .
C12 H12B 0.9700 .
C12 C13 1.536(11) .
C13 C14 1.524(11) .
C13 C15 1.513(10) .
C14 H14A 0.9600 .
C14 H14B 0.9600 .
C14 H14C 0.9600 .
C15 H15A 0.9600 .
C15 H15B 0.9600 .
C15 H15C 0.9600 .

loop_
_geom_torsion_atom_site_label_1
_geom_torsion_atom_site_label_2
_geom_torsion_atom_site_label_3
_geom_torsion_atom_site_label_4
_geom_torsion
_geom_torsion_site_symmetry_4
Cu1 O1 N3 C11 -2.0(7) .
Cu1 O1 N3 C13 -160.5(5) .
Cu1 N1 C1 C2 -178.4(5) .
Cu1 N1 C5 C4 178.2(5) .
Cu1 N1 C5 C11 -0.3(7) 2_556
Cu1 N2 C6 C7 180.0(5) .
Cu1 N2 C10 C9 -179.7(5) .
Cu1 N2 C10 C11 4.1(7) .
O1 N3 C11 O2 -177.3(6) .
O1 N3 C11 C5 -60.1(8) 2_556
O1 N3 C11 C10 62.4(8) .
O1 N3 C13 C12 -170.6(7) .
O1 N3 C13 C14 72.4(8) .
O1 N3 C13 C15 -52.7(8) .
O2 C12 C13 N3 -30.4(8) .
O2 C12 C13 C14 83.1(8) .
O2 C12 C13 C15 -145.2(7) .
N1 C1 C2 C3 0.7(10) .
N2 C6 C7 C8 -0.8(10) .
N2 C10 C11 O2 179.2(5) .
N2 C10 C11 N3 -65.7(7) .
N2 C10 C11 C5 57.1(7) 2_556
C1 N1 C5 C4 -0.2(9) .
C1 N1 C5 C11 -178.7(5) 2_556
C1 C2 C3 C4 -1.2(10) .
C2 C3 C4 C5 1.0(10) .
C3 C4 C5 N1 -0.3(10) .
C3 C4 C5 C11 178.1(6) 2_556
C5 N1 C1 C2 0.0(9) .
C6 N2 C10 C9 -0.8(9) .
C6 N2 C10 C11 -177.1(5) .
C6 C7 C8 C9 0.1(10) .
C7 C8 C9 C10 0.1(10) .
C8 C9 C10 N2 0.2(10) .
C8 C9 C10 C11 176.3(6) .
C9 C10 C11 O2 2.9(8) .
C9 C10 C11 N3 118.0(6) .
C9 C10 C11 C5 -119.2(6) 2_556
C10 N2 C6 C7 1.2(9) .
C11 O2 C12 C13 23.6(9) .
C11 N3 C13 C12 28.3(7) .
C11 N3 C13 C14 -88.7(7) .
C11 N3 C13 C15 146.3(6) .
C12 O2 C11 N3 -4.8(8) .
C12 O2 C11 C5 -122.7(7) 2_556
C12 O2 C11 C10 114.9(7) .
C13 N3 C11 O2 -16.6(7) .
C13 N3 C11 C5 100.6(6) 2_556
C13 N3 C11 C10 -136.9(6) .
